data_4024128
loop_
_publ_author_name
'Guan-You Lin'
'Chun-Yao Yang'
'Rai-Shung Liu'

_publ_section_title
;
 Gold-Catalyzed Synthesis of Bicyclo[4.3.0]nonadiene Derivatives
 via Tandem 6-endo-dig/Nazarov Cyclization of 1,6-Allenynes
;
_journal_name_full 'Journal of Organic Chemistry'
_journal_page_first 6753
_journal_page_last 6757
_journal_paper_doi 10.1021/jo0707939
_journal_volume 72
_journal_year 2007
_chemical_formula_sum 'C20 H17 F'
_chemical_formula_weight 276.34
_chemical_name_systematic
; 
 ? 
;
_space_group_IT_number 14
_symmetry_cell_setting monoclinic
_symmetry_space_group_name_Hall '-P 2yn'
_symmetry_space_group_name_H-M 'P 1 21/n 1'
_atom_sites_solution_hydrogens geom
_atom_sites_solution_primary direct
_atom_sites_solution_secondary difmap
_audit_creation_method SHELXL-97
_cell_angle_alpha 90.00
_cell_angle_beta 91.981(2)
_cell_angle_gamma 90.00
_cell_formula_units_Z 4
_cell_length_a 9.5658(14)
_cell_length_b 8.8883(13)
_cell_length_c 17.097(3)
_cell_measurement_reflns_used 5499
_cell_measurement_temperature 100(2)
_cell_measurement_theta_max 25
_cell_measurement_theta_min 2.5
_cell_volume 1452.7(4)
_computing_cell_refinement 'Bruker Smart'
_computing_data_collection 'Bruker Smart'
_computing_data_reduction 'Bruker Saint'
_computing_molecular_graphics 'Bruker Shelxtl'
_computing_publication_material 'Bruker Shelxtl'
_computing_structure_refinement 'Shelxtl-97 (Sheldrick, 2000)'
_computing_structure_solution 'Shelxtl-97 (Sheldrick, 1990)'
_diffrn_ambient_temperature 273(2)
_diffrn_measured_fraction_theta_full 0.997
_diffrn_measured_fraction_theta_max 0.997
_diffrn_measurement_device_type 'CCD area detector'
_diffrn_measurement_method 'phi and omega scans'
_diffrn_radiation_monochromator graphite
_diffrn_radiation_source 'fine-focus sealed tube'
_diffrn_radiation_type MoK\a
_diffrn_radiation_wavelength 0.71073
_diffrn_reflns_av_R_equivalents 0.0588
_diffrn_reflns_av_sigmaI/netI 0.0420
_diffrn_reflns_limit_h_max 12
_diffrn_reflns_limit_h_min -12
_diffrn_reflns_limit_k_max 11
_diffrn_reflns_limit_k_min -11
_diffrn_reflns_limit_l_max 22
_diffrn_reflns_limit_l_min -22
_diffrn_reflns_number 16448
_diffrn_reflns_theta_full 28.34
_diffrn_reflns_theta_max 28.34
_diffrn_reflns_theta_min 2.38
_exptl_absorpt_coefficient_mu 0.080
_exptl_absorpt_correction_T_max 0.94408
_exptl_absorpt_correction_T_min 0.62347
_exptl_absorpt_correction_type empirical
_exptl_crystal_colour colorless
_exptl_crystal_density_diffrn 1.263
_exptl_crystal_density_meas ?
_exptl_crystal_density_method .
_exptl_crystal_description columnar
_exptl_crystal_F_000 584
_exptl_crystal_size_max 0.20
_exptl_crystal_size_mid 0.20
_exptl_crystal_size_min 0.15
_refine_diff_density_max 0.484
_refine_diff_density_min -0.230
_refine_diff_density_rms 0.064
_refine_ls_extinction_method none
_refine_ls_goodness_of_fit_ref 1.064
_refine_ls_hydrogen_treatment constr
_refine_ls_matrix_type full
_refine_ls_number_parameters 191
_refine_ls_number_reflns 3608
_refine_ls_number_restraints 0
_refine_ls_restrained_S_all 1.064
_refine_ls_R_factor_all 0.0584
_refine_ls_R_factor_gt 0.0488
_refine_ls_shift/su_max 0.000
_refine_ls_shift/su_mean 0.000
_refine_ls_structure_factor_coef Fsqd
_refine_ls_weighting_details 'calc w=1/[\s^2^(Fo^2^)+(0.0872P)^2^+0.0531P] where P=(Fo^2^+2Fc^2^)/3'
_refine_ls_weighting_scheme calc
_refine_ls_wR_factor_gt 0.1312
_refine_ls_wR_factor_ref 0.1390
_reflns_number_gt 2918
_reflns_number_total 3608
_reflns_threshold_expression >2sigma(I)
_cod_data_source_file jo0707939-File002.cif
_cod_data_source_block 07ja21lm
_cod_depositor_comments
;
The following automatic conversions were performed:
'_symmetry_cell_setting' value 'Monoclinic' changed to 'monoclinic'
according to '/home/saulius/struct/CIF-dictionaries/cif_core.dic'
dictionary named 'cif_core.dic' version 2.4.1 from
2010-06-29.

'_exptl_absorpt_correction_type' value 'Empirical' changed to
'empirical' according to
'/home/saulius/struct/CIF-dictionaries/cif_core.dic' dictionary named
'cif_core.dic' version 2.4.1 from 2010-06-29.

Automatic conversion script
Id: cif_fix_enum 1527 2010-12-29 10:47:43Z saulius 
;
_cod_original_sg_symbol_H-M 'P 21/n'
_cod_database_code 4024128

loop_
_symmetry_equiv_pos_as_xyz
'x, y, z'
'-x+1/2, y+1/2, -z+1/2'
'-x, -y, -z'
'x-1/2, -y-1/2, z-1/2'

loop_
_atom_site_label
_atom_site_type_symbol
_atom_site_fract_x
_atom_site_fract_y
_atom_site_fract_z
_atom_site_U_iso_or_equiv
_atom_site_adp_type
_atom_site_occupancy
_atom_site_symmetry_multiplicity
_atom_site_calc_flag
_atom_site_refinement_flags
_atom_site_disorder_assembly
_atom_site_disorder_group
C1 C 0.39888(13) 0.63750(14) -0.12585(7) 0.0246(3) Uani 1 1 d . . .
H1 H 0.4902 0.6359 -0.1053 0.030 Uiso 1 1 calc R . .
C2 C 0.36577(14) 0.55691(15) -0.19332(8) 0.0278(3) Uani 1 1 d . . .
H2 H 0.4345 0.5013 -0.2174 0.033 Uiso 1 1 calc R . .
C3 C 0.23006(15) 0.55890(15) -0.22507(7) 0.0276(3) Uani 1 1 d . . .
H3 H 0.2069 0.5033 -0.2697 0.033 Uiso 1 1 calc R . .
C4 C 0.12958(14) 0.64498(15) -0.18927(7) 0.0256(3) Uani 1 1 d . . .
H4 H 0.0391 0.6486 -0.2109 0.031 Uiso 1 1 calc R . .
C5 C 0.16188(13) 0.72552(14) -0.12187(7) 0.0216(3) Uani 1 1 d . . .
H5 H 0.0932 0.7829 -0.0988 0.026 Uiso 1 1 calc R . .
C6 C 0.29722(13) 0.72138(13) -0.08801(7) 0.0197(3) Uani 1 1 d . . .
C7 C 0.33018(12) 0.79594(13) -0.01175(7) 0.0196(3) Uani 1 1 d . . .
C8 C 0.27137(12) 0.94305(13) 0.00641(7) 0.0189(3) Uani 1 1 d . . .
C9 C 0.22787(12) 1.05650(13) -0.04128(7) 0.0204(3) Uani 1 1 d . . .
H9 H 0.2137 1.0492 -0.0952 0.024 Uiso 1 1 calc R . .
C10 C 0.20664(12) 1.19222(14) 0.00504(7) 0.0198(3) Uani 1 1 d . . .
C11 C 0.17002(13) 1.33848(14) -0.01679(7) 0.0232(3) Uani 1 1 d . . .
H11 H 0.1494 1.3620 -0.0689 0.028 Uiso 1 1 calc R . .
C12 C 0.16487(13) 1.44881(14) 0.04102(7) 0.0229(3) Uani 1 1 d . . .
H12 H 0.1402 1.5471 0.0280 0.028 Uiso 1 1 calc R . .
C13 C 0.19671(13) 1.41056(14) 0.11753(7) 0.0220(3) Uani 1 1 d . . .
C14 C 0.23201(13) 1.26598(13) 0.14170(7) 0.0205(3) Uani 1 1 d . . .
H14 H 0.2512 1.2434 0.1941 0.025 Uiso 1 1 calc R . .
C15 C 0.23732(12) 1.15724(12) 0.08410(7) 0.0188(3) Uani 1 1 d . . .
C16 C 0.27234(12) 0.99228(13) 0.09161(7) 0.0186(3) Uani 1 1 d . . .
C17 C 0.41860(13) 0.96188(13) 0.12810(7) 0.0204(3) Uani 1 1 d . . .
H17A H 0.4872 1.0221 0.1017 0.024 Uiso 1 1 calc R . .
H17B H 0.4208 0.9906 0.1829 0.024 Uiso 1 1 calc R . .
C18 C 0.45589(13) 0.79468(14) 0.12093(7) 0.0221(3) Uani 1 1 d . . .
H18A H 0.5559 0.7826 0.1303 0.027 Uiso 1 1 calc R . .
H18B H 0.4089 0.7388 0.1611 0.027 Uiso 1 1 calc R . .
C19 C 0.41570(13) 0.72938(14) 0.04237(7) 0.0218(3) Uani 1 1 d . . .
H19 H 0.4526 0.6359 0.0300 0.026 Uiso 1 1 calc R . .
C20 C 0.15706(13) 0.91086(14) 0.13592(7) 0.0226(3) Uani 1 1 d . . .
H20A H 0.1580 0.9453 0.1892 0.034 Uiso 1 1 calc R . .
H20B H 0.1737 0.8044 0.1350 0.034 Uiso 1 1 calc R . .
H20C H 0.0676 0.9322 0.1112 0.034 Uiso 1 1 calc R . .
F1 F 0.19305(9) 1.52084(8) 0.17328(4) 0.0293(2) Uani 1 1 d . . .

loop_
_atom_site_aniso_label
_atom_site_aniso_U_11
_atom_site_aniso_U_22
_atom_site_aniso_U_33
_atom_site_aniso_U_23
_atom_site_aniso_U_13
_atom_site_aniso_U_12
C1 0.0185(6) 0.0261(6) 0.0293(6) 0.0010(5) 0.0018(5) 0.0006(5)
C2 0.0273(7) 0.0296(7) 0.0268(6) -0.0025(5) 0.0067(5) 0.0041(5)
C3 0.0309(7) 0.0310(7) 0.0209(6) -0.0032(5) 0.0024(5) -0.0024(5)
C4 0.0210(6) 0.0331(7) 0.0225(6) 0.0015(5) -0.0016(5) -0.0017(5)
C5 0.0184(6) 0.0243(6) 0.0223(6) 0.0004(5) 0.0024(4) 0.0008(5)
C6 0.0184(6) 0.0184(6) 0.0223(6) 0.0015(4) 0.0008(4) -0.0010(4)
C7 0.0149(6) 0.0204(6) 0.0234(6) 0.0001(4) 0.0005(4) -0.0013(4)
C8 0.0125(5) 0.0221(6) 0.0219(6) -0.0009(4) -0.0006(4) -0.0008(4)
C9 0.0165(6) 0.0246(6) 0.0198(6) 0.0009(4) -0.0006(4) 0.0007(5)
C10 0.0141(6) 0.0232(6) 0.0222(6) 0.0024(5) 0.0003(4) 0.0007(4)
C11 0.0198(6) 0.0261(6) 0.0237(6) 0.0044(5) 0.0001(5) 0.0019(5)
C12 0.0192(6) 0.0195(6) 0.0302(7) 0.0039(5) 0.0027(5) 0.0011(5)
C13 0.0181(6) 0.0205(6) 0.0274(6) -0.0039(5) 0.0020(5) -0.0012(5)
C14 0.0177(6) 0.0224(6) 0.0213(6) 0.0017(4) 0.0002(4) -0.0008(4)
C15 0.0122(5) 0.0205(6) 0.0235(6) 0.0012(4) 0.0005(4) -0.0003(4)
C16 0.0163(6) 0.0195(5) 0.0198(6) 0.0010(4) -0.0013(4) 0.0012(4)
C17 0.0172(6) 0.0213(6) 0.0224(6) 0.0001(4) -0.0034(4) 0.0006(4)
C18 0.0176(6) 0.0231(6) 0.0253(6) 0.0005(5) -0.0040(5) 0.0017(5)
C19 0.0184(6) 0.0202(6) 0.0268(6) -0.0007(4) -0.0006(5) 0.0011(4)
C20 0.0201(6) 0.0230(6) 0.0247(6) 0.0025(5) 0.0010(5) 0.0000(5)
F1 0.0354(5) 0.0210(4) 0.0314(4) -0.0047(3) 0.0009(3) 0.0008(3)

loop_
_atom_type_symbol
_atom_type_description
_atom_type_scat_dispersion_real
_atom_type_scat_dispersion_imag
_atom_type_scat_source
C C 0.0033 0.0016 'International Tables Vol C Tables 4.2.6.8 and 6.1.1.4'
H H 0.0000 0.0000 'International Tables Vol C Tables 4.2.6.8 and 6.1.1.4'
F F 0.0171 0.0103 'International Tables Vol C Tables 4.2.6.8 and 6.1.1.4'

loop_
_geom_angle_atom_site_label_1
_geom_angle_atom_site_label_2
_geom_angle_atom_site_label_3
_geom_angle
_geom_angle_site_symmetry_1
_geom_angle_site_symmetry_3
_geom_angle_publ_flag
C2 C1 C6 121.16(12) . . ?
C2 C1 H1 119.4 . . ?
C6 C1 H1 119.4 . . ?
C1 C2 C3 120.15(12) . . ?
C1 C2 H2 119.9 . . ?
C3 C2 H2 119.9 . . ?
C4 C3 C2 119.12(12) . . ?
C4 C3 H3 120.4 . . ?
C2 C3 H3 120.4 . . ?
C5 C4 C3 121.00(12) . . ?
C5 C4 H4 119.5 . . ?
C3 C4 H4 119.5 . . ?
C4 C5 C6 120.52(11) . . ?
C4 C5 H5 119.7 . . ?
C6 C5 H5 119.7 . . ?
C5 C6 C1 118.00(11) . . ?
C5 C6 C7 121.06(11) . . ?
C1 C6 C7 120.84(11) . . ?
C19 C7 C8 118.37(11) . . ?
C19 C7 C6 120.71(11) . . ?
C8 C7 C6 120.91(10) . . ?
C9 C8 C7 130.66(11) . . ?
C9 C8 C16 110.75(10) . . ?
C7 C8 C16 118.12(10) . . ?
C8 C9 C10 109.53(10) . . ?
C8 C9 H9 125.2 . . ?
C10 C9 H9 125.2 . . ?
C11 C10 C15 120.34(11) . . ?
C11 C10 C9 131.55(11) . . ?
C15 C10 C9 108.05(10) . . ?
C10 C11 C12 118.74(11) . . ?
C10 C11 H11 120.6 . . ?
C12 C11 H11 120.6 . . ?
C13 C12 C11 119.22(11) . . ?
C13 C12 H12 120.4 . . ?
C11 C12 H12 120.4 . . ?
F1 C13 C12 118.37(11) . . ?
F1 C13 C14 117.88(10) . . ?
C12 C13 C14 123.75(11) . . ?
C15 C14 C13 116.74(11) . . ?
C15 C14 H14 121.6 . . ?
C13 C14 H14 121.6 . . ?
C14 C15 C10 121.20(11) . . ?
C14 C15 C16 129.25(10) . . ?
C10 C15 C16 109.55(10) . . ?
C15 C16 C8 101.78(9) . . ?
C15 C16 C17 113.70(9) . . ?
C8 C16 C17 108.29(10) . . ?
C15 C16 C20 109.75(10) . . ?
C8 C16 C20 110.81(10) . . ?
C17 C16 C20 112.04(10) . . ?
C18 C17 C16 110.42(9) . . ?
C18 C17 H17A 109.6 . . ?
C16 C17 H17A 109.6 . . ?
C18 C17 H17B 109.6 . . ?
C16 C17 H17B 109.6 . . ?
H17A C17 H17B 108.1 . . ?
C19 C18 C17 113.14(10) . . ?
C19 C18 H18A 109.0 . . ?
C17 C18 H18A 109.0 . . ?
C19 C18 H18B 109.0 . . ?
C17 C18 H18B 109.0 . . ?
H18A C18 H18B 107.8 . . ?
C7 C19 C18 125.04(11) . . ?
C7 C19 H19 117.5 . . ?
C18 C19 H19 117.5 . . ?
C16 C20 H20A 109.5 . . ?
C16 C20 H20B 109.5 . . ?
H20A C20 H20B 109.5 . . ?
C16 C20 H20C 109.5 . . ?
H20A C20 H20C 109.5 . . ?
H20B C20 H20C 109.5 . . ?

loop_
_geom_bond_atom_site_label_1
_geom_bond_atom_site_label_2
_geom_bond_distance
_geom_bond_site_symmetry_2
_geom_bond_publ_flag
C1 C2 1.3852(18) . ?
C1 C6 1.4013(18) . ?
C1 H1 0.9300 . ?
C2 C3 1.3898(19) . ?
C2 H2 0.9300 . ?
C3 C4 1.3873(19) . ?
C3 H3 0.9300 . ?
C4 C5 1.3825(17) . ?
C4 H4 0.9300 . ?
C5 C6 1.4002(16) . ?
C5 H5 0.9300 . ?
C6 C7 1.4866(16) . ?
C7 C19 1.3502(16) . ?
C7 C8 1.4610(16) . ?
C8 C9 1.3532(16) . ?
C8 C16 1.5207(16) . ?
C9 C10 1.4611(17) . ?
C9 H9 0.9300 . ?
C10 C11 1.3939(17) . ?
C10 C15 1.4079(16) . ?
C11 C12 1.3944(18) . ?
C11 H11 0.9300 . ?
C12 C13 1.3753(18) . ?
C12 H12 0.9300 . ?
C13 F1 1.3685(14) . ?
C13 C14 1.3880(17) . ?
C14 C15 1.3819(16) . ?
C14 H14 0.9300 . ?
C15 C16 1.5085(16) . ?
C16 C17 1.5360(16) . ?
C16 C20 1.5399(17) . ?
C17 C18 1.5342(16) . ?
C17 H17A 0.9700 . ?
C17 H17B 0.9700 . ?
C18 C19 1.5010(16) . ?
C18 H18A 0.9700 . ?
C18 H18B 0.9700 . ?
C19 H19 0.9300 . ?
C20 H20A 0.9600 . ?
C20 H20B 0.9600 . ?
C20 H20C 0.9600 . ?
